data_7718239
loop_
_publ_author_name
'Mart&#xed;n, M Trinidad'
'Carrasco, Carlos J.'
'Santamar&#xed;a, Nazaret'
'Maya, Celia'
'Prieto, Auxiliadora'
'Galindo, Agust&#xed;n'
'Nicasio, M. Carmen'

_publ_section_title
;
 Low-coordinate bis-phosphine and monophosphine Ni(0) complexes: synthesis
 and reactivity in C-S cross-coupling.
;
_journal_issue 6
_journal_name_full 'Dalton transactions (Cambridge, England : 2003)'
_journal_page_first 2645
_journal_page_last 2653
_journal_paper_doi 10.1039/d4dt03375b
_journal_volume 54
_journal_year 2025
_chemical_formula_moiety 'C28 H37 Ni O P Si2'
_chemical_formula_sum 'C28 H37 Ni O P Si2'
_chemical_formula_weight 535.43
_space_group_crystal_system monoclinic
_space_group_IT_number 15
_space_group_name_Hall '-C 2yc'
_space_group_name_H-M_alt 'C 1 2/c 1'
_atom_sites_solution_hydrogens geom
_audit_creation_date 2024-11-22
_audit_creation_method
;
Olex2 1.5
(compiled 2024.02.16 svn.r378c4104 for OlexSys, GUI svn.r6928)
;
_audit_update_record
;
2024-11-25 deposited with the CCDC.	2025-01-03 downloaded from the CCDC.
;
_cell_angle_alpha 90
_cell_angle_beta 115.859(5)
_cell_angle_gamma 90
_cell_formula_units_Z 8
_cell_length_a 29.534(2)
_cell_length_b 9.7686(7)
_cell_length_c 21.7530(18)
_cell_measurement_reflns_used 3060
_cell_measurement_temperature 100(2)
_cell_measurement_theta_max 20.69
_cell_measurement_theta_min 2.45
_cell_volume 5647.5(8)
_computing_molecular_graphics 'Olex2 1.5 (Dolomanov et al., 2009)'
_computing_publication_material 'Olex2 1.5 (Dolomanov et al., 2009)'
_computing_structure_refinement 'SHELXL 2019/3 (Sheldrick, 2015)'
_computing_structure_solution 'SHELXT 2014/5 (Sheldrick, 2014)'
_diffrn_ambient_temperature 100
_diffrn_measured_fraction_theta_full 0.947
_diffrn_measured_fraction_theta_max 0.891
_diffrn_measurement_device_type 'Bruker APEX-II CCD'
_diffrn_measurement_method '\f and \w scans'
_diffrn_radiation_monochromator graphite
_diffrn_radiation_type AgK\a
_diffrn_radiation_wavelength 0.56086
_diffrn_reflns_av_R_equivalents 0.0425
_diffrn_reflns_av_unetI/netI 0.0648
_diffrn_reflns_Laue_measured_fraction_full 0.947
_diffrn_reflns_Laue_measured_fraction_max 0.891
_diffrn_reflns_limit_h_max 38
_diffrn_reflns_limit_h_min -31
_diffrn_reflns_limit_k_max 13
_diffrn_reflns_limit_k_min -11
_diffrn_reflns_limit_l_max 13
_diffrn_reflns_limit_l_min -29
_diffrn_reflns_number 13264
_diffrn_reflns_point_group_measured_fraction_full 0.947
_diffrn_reflns_point_group_measured_fraction_max 0.891
_diffrn_reflns_theta_full 19.665
_diffrn_reflns_theta_max 22.101
_diffrn_reflns_theta_min 1.558
_diffrn_standards_number 0
_exptl_absorpt_coefficient_mu 0.443
_exptl_absorpt_correction_T_max 0.7447
_exptl_absorpt_correction_T_min 0.5485
_exptl_absorpt_correction_type multi-scan
_exptl_absorpt_process_details
;
SADABS-2008/1 (Bruker,2008) was used for absorption correction.
wR2(int) was 0.1017 before and 0.0310 after correction.
The Ratio of minimum to maximum transmission is 0.7365.
The \l/2 correction factor is 0.0000.
;
_exptl_crystal_colour yellow
_exptl_crystal_colour_primary yellow
_exptl_crystal_density_diffrn 1.259
_exptl_crystal_description prism
_exptl_crystal_F_000 2272
_exptl_crystal_size_max 0.24
_exptl_crystal_size_mid 0.21
_exptl_crystal_size_min 0.1
_refine_diff_density_max 0.394
_refine_diff_density_min -0.397
_refine_diff_density_rms 0.074
_refine_ls_extinction_method none
_refine_ls_goodness_of_fit_ref 1.011
_refine_ls_hydrogen_treatment constr
_refine_ls_matrix_type full
_refine_ls_number_parameters 304
_refine_ls_number_reflns 6349
_refine_ls_number_restraints 0
_refine_ls_restrained_S_all 1.011
_refine_ls_R_factor_all 0.0953
_refine_ls_R_factor_gt 0.0456
_refine_ls_shift/su_max 0.001
_refine_ls_shift/su_mean 0.000
_refine_ls_structure_factor_coef Fsqd
_refine_ls_weighting_details 'w=1/[\s^2^(Fo^2^)+(0.0463P)^2^+8.9935P] where P=(Fo^2^+2Fc^2^)/3'
_refine_ls_weighting_scheme calc
_refine_ls_wR_factor_gt 0.1034
_refine_ls_wR_factor_ref 0.1276
_reflns_Friedel_coverage 0.000
_reflns_number_gt 3930
_reflns_number_total 6349
_reflns_threshold_expression 'I > 2\s(I)'
_cod_data_source_file d4dt03375b3.cif
_cod_data_source_block 5
_cod_database_code 7718239
_shelx_shelxl_version_number 2019/3
_shelx_space_group_comment
;
The symmetry employed for this shelxl refinement is uniquely defined
by the following loop, which should always be used as a source of
symmetry information in preference to the above space-group names.
They are only intended as comments.
;
_shelx_estimated_absorpt_t_max 0.957
_shelx_estimated_absorpt_t_min 0.901
_olex2_refinement_description
;
1.a Ternary CH refined with riding coordinates:
 C22(H22), C27(H27)
1.b Aromatic/amide H refined with riding coordinates:
 C3(H3), C4(H4), C5(H5), C8(H8), C9(H9), C10(H10), C11(H11), C12(H12),
 C14(H14), C15(H15), C16(H16), C17(H17), C18(H18)
1.c X=CH2 refined with riding coordinates:
 C21(H21A,H21B), C28(H28A,H28B)
1.d Idealised Me refined as rotating group:
 C19(H19A,H19B,H19C), C20(H20A,H20B,H20C), C23(H23A,H23B,H23C), C24(H24A,H24B,
 H24C), C25(H25A,H25B,H25C), C26(H26A,H26B,H26C)
;
_olex2_submission_special_instructions 'No special instructions were received'

loop_
_space_group_symop_operation_xyz
'x, y, z'
'-x, y, -z+1/2'
'x+1/2, y+1/2, z'
'-x+1/2, y+1/2, -z+1/2'
'-x, -y, -z'
'x, -y, z-1/2'
'-x+1/2, -y+1/2, -z'
'x+1/2, -y+1/2, z-1/2'

loop_
_atom_site_label
_atom_site_type_symbol
_atom_site_fract_x
_atom_site_fract_y
_atom_site_fract_z
_atom_site_U_iso_or_equiv
_atom_site_adp_type
_atom_site_occupancy
_atom_site_site_symmetry_order
_atom_site_calc_flag
_atom_site_refinement_flags_posn
_atom_site_refinement_flags_adp
_atom_site_refinement_flags_occupancy
_atom_site_disorder_assembly
_atom_site_disorder_group
Ni1 Ni 0.08089(2) 0.71154(4) 0.10084(2) 0.03767(14) Uani 1 1 d . . . . .
P1 P 0.13602(3) 0.87347(9) 0.14071(5) 0.0381(2) Uani 1 1 d . . . . .
Si1 Si 0.04488(3) 0.47400(10) 0.17210(5) 0.0432(2) Uani 1 1 d . . . . .
Si2 Si -0.03012(3) 0.68241(11) 0.08785(6) 0.0462(3) Uani 1 1 d . . . . .
O1 O -0.01194(8) 0.5377(2) 0.13069(13) 0.0477(6) Uani 1 1 d . . . . .
C1 C 0.20287(12) 0.8390(3) 0.15917(18) 0.0384(8) Uani 1 1 d . . . . .
C2 C 0.24312(12) 0.8254(3) 0.22490(17) 0.0369(7) Uani 1 1 d . . . . .
C3 C 0.29232(13) 0.8091(3) 0.2317(2) 0.0458(9) Uani 1 1 d . . . . .
H3 H 0.318916 0.802184 0.275110 0.055 Uiso 1 1 calc R U . . .
C4 C 0.30175(13) 0.8031(4) 0.1753(2) 0.0501(9) Uani 1 1 d . . . . .
H4 H 0.334620 0.793700 0.180710 0.060 Uiso 1 1 calc R U . . .
C5 C 0.26296(13) 0.8110(3) 0.1111(2) 0.0469(9) Uani 1 1 d . . . . .
H5 H 0.269725 0.805575 0.073229 0.056 Uiso 1 1 calc R U . . .
C6 C 0.21327(12) 0.8272(3) 0.10164(18) 0.0390(8) Uani 1 1 d . . . . .
C7 C 0.23850(12) 0.8236(3) 0.29032(18) 0.0405(8) Uani 1 1 d . . . . .
C8 C 0.24814(13) 0.9407(4) 0.3311(2) 0.0490(9) Uani 1 1 d . . . . .
H8 H 0.256492 1.022069 0.316258 0.059 Uiso 1 1 calc R U . . .
C9 C 0.24546(17) 0.9378(5) 0.3927(2) 0.0680(12) Uani 1 1 d . . . . .
H9 H 0.252137 1.016308 0.419442 0.082 Uiso 1 1 calc R U . . .
C10 C 0.2328(2) 0.8174(5) 0.4145(2) 0.0815(15) Uani 1 1 d . . . . .
H10 H 0.229615 0.815500 0.455207 0.098 Uiso 1 1 calc R U . . .
C11 C 0.22496(18) 0.7005(4) 0.3763(2) 0.0716(13) Uani 1 1 d . . . . .
H11 H 0.217090 0.619192 0.391647 0.086 Uiso 1 1 calc R U . . .
C12 C 0.22861(14) 0.7026(4) 0.3154(2) 0.0519(9) Uani 1 1 d . . . . .
H12 H 0.224407 0.621876 0.290860 0.062 Uiso 1 1 calc R U . . .
C13 C 0.17435(13) 0.8290(4) 0.02966(19) 0.0434(8) Uani 1 1 d . . . . .
C14 C 0.14006(13) 0.7232(4) 0.0021(2) 0.0501(9) Uani 1 1 d . . . . .
H14 H 0.140226 0.650950 0.030046 0.060 Uiso 1 1 calc R U . . .
C15 C 0.10569(15) 0.7227(5) -0.0658(2) 0.0629(11) Uani 1 1 d . . . . .
H15 H 0.082988 0.650806 -0.083186 0.076 Uiso 1 1 calc R U . . .
C16 C 0.10504(15) 0.8290(5) -0.1080(2) 0.0618(11) Uani 1 1 d . . . . .
H16 H 0.081490 0.829569 -0.153523 0.074 Uiso 1 1 calc R U . . .
C17 C 0.13900(16) 0.9336(5) -0.0828(2) 0.0679(12) Uani 1 1 d . . . . .
H17 H 0.138869 1.004672 -0.111287 0.082 Uiso 1 1 calc R U . . .
C18 C 0.17351(14) 0.9332(4) -0.0149(2) 0.0551(10) Uani 1 1 d . . . . .
H18 H 0.196776 1.004014 0.001655 0.066 Uiso 1 1 calc R U . . .
C19 C 0.13354(13) 0.9353(4) 0.2186(2) 0.0529(10) Uani 1 1 d . . . . .
H19A H 0.156220 1.011007 0.236828 0.079 Uiso 1 1 calc R U . . .
H19B H 0.143182 0.862841 0.251752 0.079 Uiso 1 1 calc R U . . .
H19C H 0.099916 0.964329 0.208182 0.079 Uiso 1 1 calc R U . . .
C20 C 0.12569(14) 1.0379(4) 0.0963(2) 0.0556(10) Uani 1 1 d . . . . .
H20A H 0.097008 1.082504 0.097155 0.083 Uiso 1 1 calc R U . . .
H20B H 0.119767 1.022825 0.049786 0.083 Uiso 1 1 calc R U . . .
H20C H 0.154888 1.094674 0.118661 0.083 Uiso 1 1 calc R U . . .
C21 C 0.13043(12) 0.5707(4) 0.1565(2) 0.0491(9) Uani 1 1 d . . . . .
H21A H 0.145056 0.590662 0.202936 0.059 Uiso 1 1 calc R U . . .
H21B H 0.147846 0.588744 0.130621 0.059 Uiso 1 1 calc R U . . .
C22 C 0.08238(12) 0.5136(3) 0.12563(19) 0.0428(8) Uani 1 1 d . . . . .
H22 H 0.077203 0.450115 0.088247 0.051 Uiso 1 1 calc R U . . .
C23 C 0.07518(15) 0.5474(5) 0.2593(2) 0.0637(11) Uani 1 1 d . . . . .
H23A H 0.077263 0.645061 0.256407 0.096 Uiso 1 1 calc R U . . .
H23B H 0.108415 0.510105 0.283346 0.096 Uiso 1 1 calc R U . . .
H23C H 0.055575 0.525008 0.283377 0.096 Uiso 1 1 calc R U . . .
C24 C 0.03749(15) 0.2861(4) 0.1768(2) 0.0638(12) Uani 1 1 d . . . . .
H24A H 0.018154 0.267302 0.201699 0.096 Uiso 1 1 calc R U . . .
H24B H 0.070051 0.244334 0.199766 0.096 Uiso 1 1 calc R U . . .
H24C H 0.020431 0.249438 0.131483 0.096 Uiso 1 1 calc R U . . .
C25 C -0.02031(17) 0.8270(4) 0.1472(2) 0.0696(12) Uani 1 1 d . . . . .
H25A H -0.039948 0.812792 0.172030 0.104 Uiso 1 1 calc R U . . .
H25B H -0.030553 0.910711 0.121662 0.104 Uiso 1 1 calc R U . . .
H25C H 0.014664 0.832602 0.178627 0.104 Uiso 1 1 calc R U . . .
C26 C -0.09898(13) 0.6628(4) 0.0329(2) 0.0614(11) Uani 1 1 d . . . . .
H26A H -0.104426 0.591839 -0.000089 0.092 Uiso 1 1 calc R U . . .
H26B H -0.112430 0.747469 0.009786 0.092 Uiso 1 1 calc R U . . .
H26C H -0.115523 0.638899 0.060891 0.092 Uiso 1 1 calc R U . . .
C27 C 0.00647(12) 0.7101(4) 0.03853(19) 0.0467(9) Uani 1 1 d . . . . .
H27 H -0.003610 0.653463 -0.002521 0.056 Uiso 1 1 calc R U . . .
C28 C 0.02803(12) 0.8363(4) 0.0361(2) 0.0536(10) Uani 1 1 d . . . . .
H28A H 0.024210 0.910810 0.059997 0.064 Uiso 1 1 calc R U . . .
H28B H 0.046195 0.845601 0.010530 0.064 Uiso 1 1 calc R U . . .

loop_
_atom_site_aniso_label
_atom_site_aniso_U_11
_atom_site_aniso_U_22
_atom_site_aniso_U_33
_atom_site_aniso_U_23
_atom_site_aniso_U_13
_atom_site_aniso_U_12
Ni1 0.0311(2) 0.0431(2) 0.0397(2) 0.00591(19) 0.01622(19) 0.00003(18)
P1 0.0323(4) 0.0387(5) 0.0454(5) 0.0046(4) 0.0190(4) 0.0013(3)
Si1 0.0375(5) 0.0477(6) 0.0482(6) 0.0113(5) 0.0221(4) 0.0048(4)
Si2 0.0332(5) 0.0518(6) 0.0537(6) 0.0114(5) 0.0189(5) 0.0039(4)
O1 0.0363(12) 0.0563(15) 0.0545(15) 0.0163(12) 0.0236(11) 0.0045(11)
C1 0.0341(17) 0.0342(16) 0.047(2) -0.0005(15) 0.0180(16) -0.0043(14)
C2 0.0353(17) 0.0336(16) 0.045(2) -0.0006(14) 0.0201(15) -0.0013(13)
C3 0.0390(19) 0.044(2) 0.049(2) -0.0103(16) 0.0137(17) -0.0025(15)
C4 0.0371(19) 0.054(2) 0.062(3) -0.0089(19) 0.0244(19) -0.0048(16)
C5 0.046(2) 0.047(2) 0.058(2) -0.0100(17) 0.0328(19) -0.0056(16)
C6 0.0344(17) 0.0345(17) 0.049(2) -0.0012(14) 0.0189(16) -0.0086(13)
C7 0.0361(17) 0.0431(19) 0.0403(19) 0.0014(15) 0.0147(15) 0.0045(14)
C8 0.050(2) 0.047(2) 0.050(2) -0.0049(17) 0.0214(18) 0.0023(16)
C9 0.086(3) 0.057(3) 0.057(3) -0.008(2) 0.027(2) 0.021(2)
C10 0.135(4) 0.071(3) 0.046(3) 0.014(2) 0.046(3) 0.039(3)
C11 0.102(3) 0.052(2) 0.069(3) 0.022(2) 0.044(3) 0.027(2)
C12 0.060(2) 0.043(2) 0.052(2) 0.0052(17) 0.0237(19) 0.0121(17)
C13 0.0448(19) 0.047(2) 0.046(2) -0.0015(16) 0.0265(17) -0.0027(15)
C14 0.049(2) 0.052(2) 0.051(2) -0.0051(18) 0.0238(18) -0.0115(17)
C15 0.056(2) 0.071(3) 0.060(3) -0.017(2) 0.024(2) -0.017(2)
C16 0.053(2) 0.092(3) 0.039(2) -0.003(2) 0.0184(19) 0.000(2)
C17 0.064(3) 0.078(3) 0.063(3) 0.020(2) 0.029(2) -0.005(2)
C18 0.052(2) 0.063(2) 0.052(2) 0.0057(19) 0.024(2) -0.0095(19)
C19 0.043(2) 0.060(2) 0.059(2) -0.0089(19) 0.0247(18) 0.0099(17)
C20 0.052(2) 0.046(2) 0.074(3) 0.0163(19) 0.032(2) 0.0068(17)
C21 0.0409(19) 0.050(2) 0.057(2) 0.0145(18) 0.0215(18) 0.0035(16)
C22 0.0406(19) 0.0378(18) 0.054(2) 0.0045(16) 0.0241(17) 0.0052(14)
C23 0.054(2) 0.083(3) 0.057(3) 0.005(2) 0.028(2) 0.010(2)
C24 0.057(2) 0.057(2) 0.079(3) 0.021(2) 0.031(2) 0.0053(19)
C25 0.070(3) 0.068(3) 0.079(3) 0.001(2) 0.039(3) 0.003(2)
C26 0.039(2) 0.073(3) 0.073(3) 0.020(2) 0.025(2) 0.0053(19)
C27 0.0365(18) 0.056(2) 0.041(2) 0.0084(17) 0.0108(16) -0.0001(16)
C28 0.0346(18) 0.060(2) 0.061(3) 0.0217(19) 0.0163(18) 0.0040(17)

loop_
_atom_type_symbol
_atom_type_description
_atom_type_scat_dispersion_real
_atom_type_scat_dispersion_imag
_atom_type_scat_source
C C 0.0013 0.0009 'International Tables Vol C Tables 4.2.6.8 and 6.1.1.4'
H H 0.0000 0.0000 'International Tables Vol C Tables 4.2.6.8 and 6.1.1.4'
Ni Ni 0.3180 0.7278 'International Tables Vol C Tables 4.2.6.8 and 6.1.1.4'
O O 0.0058 0.0036 'International Tables Vol C Tables 4.2.6.8 and 6.1.1.4'
P P 0.0671 0.0586 'International Tables Vol C Tables 4.2.6.8 and 6.1.1.4'
Si Si 0.0532 0.0436 'International Tables Vol C Tables 4.2.6.8 and 6.1.1.4'

loop_
_geom_angle_atom_site_label_1
_geom_angle_atom_site_label_2
_geom_angle_atom_site_label_3
_geom_angle
_geom_angle_site_symmetry_1
_geom_angle_site_symmetry_3
_geom_angle_publ_flag
C21 Ni1 P1 92.10(11) . . ?
C21 Ni1 C22 40.89(13) . . ?
C21 Ni1 C27 134.50(14) . . ?
C21 Ni1 C28 173.15(17) . . ?
C22 Ni1 P1 132.39(10) . . ?
C22 Ni1 C27 93.65(14) . . ?
C27 Ni1 P1 133.15(11) . . ?
C28 Ni1 P1 93.26(11) . . ?
C28 Ni1 C22 134.24(14) . . ?
C28 Ni1 C27 40.79(14) . . ?
C1 P1 Ni1 119.71(11) . . ?
C19 P1 Ni1 106.58(13) . . ?
C19 P1 C1 109.04(16) . . ?
C20 P1 Ni1 120.49(13) . . ?
C20 P1 C1 100.89(16) . . ?
C20 P1 C19 97.73(19) . . ?
O1 Si1 C22 109.60(14) . . ?
O1 Si1 C23 109.69(16) . . ?
O1 Si1 C24 106.75(16) . . ?
C22 Si1 C23 110.13(18) . . ?
C22 Si1 C24 110.63(18) . . ?
C23 Si1 C24 110.0(2) . . ?
O1 Si2 C25 110.32(18) . . ?
O1 Si2 C26 105.61(16) . . ?
O1 Si2 C27 108.99(14) . . ?
C25 Si2 C26 108.7(2) . . ?
C27 Si2 C25 109.91(19) . . ?
C27 Si2 C26 113.22(18) . . ?
Si1 O1 Si2 129.64(15) . . ?
C2 C1 P1 125.4(3) . . ?
C2 C1 C6 118.4(3) . . ?
C6 C1 P1 116.2(2) . . ?
C1 C2 C7 125.6(3) . . ?
C3 C2 C1 119.6(3) . . ?
C3 C2 C7 114.8(3) . . ?
C2 C3 H3 119.5 . . ?
C4 C3 C2 120.9(3) . . ?
C4 C3 H3 119.5 . . ?
C3 C4 H4 119.9 . . ?
C5 C4 C3 120.3(3) . . ?
C5 C4 H4 119.9 . . ?
C4 C5 H5 119.5 . . ?
C4 C5 C6 120.9(4) . . ?
C6 C5 H5 119.5 . . ?
C1 C6 C13 124.3(3) . . ?
C5 C6 C1 119.8(3) . . ?
C5 C6 C13 115.9(3) . . ?
C8 C7 C2 121.2(3) . . ?
C12 C7 C2 120.7(3) . . ?
C12 C7 C8 117.9(4) . . ?
C7 C8 H8 119.4 . . ?
C9 C8 C7 121.1(4) . . ?
C9 C8 H8 119.4 . . ?
C8 C9 H9 120.3 . . ?
C10 C9 C8 119.5(4) . . ?
C10 C9 H9 120.3 . . ?
C9 C10 H10 120.0 . . ?
C11 C10 C9 120.0(4) . . ?
C11 C10 H10 120.0 . . ?
C10 C11 H11 119.7 . . ?
C10 C11 C12 120.6(4) . . ?
C12 C11 H11 119.7 . . ?
C7 C12 H12 119.6 . . ?
C11 C12 C7 120.7(4) . . ?
C11 C12 H12 119.6 . . ?
C14 C13 C6 122.0(3) . . ?
C14 C13 C18 117.0(4) . . ?
C18 C13 C6 120.7(3) . . ?
C13 C14 H14 119.2 . . ?
C15 C14 C13 121.5(4) . . ?
C15 C14 H14 119.2 . . ?
C14 C15 H15 120.0 . . ?
C16 C15 C14 119.9(4) . . ?
C16 C15 H15 120.0 . . ?
C15 C16 H16 120.0 . . ?
C17 C16 C15 120.1(4) . . ?
C17 C16 H16 120.0 . . ?
C16 C17 H17 120.1 . . ?
C16 C17 C18 119.8(4) . . ?
C18 C17 H17 120.1 . . ?
C13 C18 H18 119.2 . . ?
C17 C18 C13 121.7(4) . . ?
C17 C18 H18 119.2 . . ?
P1 C19 H19A 109.5 . . ?
P1 C19 H19B 109.5 . . ?
P1 C19 H19C 109.5 . . ?
H19A C19 H19B 109.5 . . ?
H19A C19 H19C 109.5 . . ?
H19B C19 H19C 109.5 . . ?
P1 C20 H20A 109.5 . . ?
P1 C20 H20B 109.5 . . ?
P1 C20 H20C 109.5 . . ?
H20A C20 H20B 109.5 . . ?
H20A C20 H20C 109.5 . . ?
H20B C20 H20C 109.5 . . ?
Ni1 C21 H21A 112.7 . . ?
Ni1 C21 H21B 87.4 . . ?
H21A C21 H21B 120.0 . . ?
C22 C21 Ni1 70.10(19) . . ?
C22 C21 H21A 120.0 . . ?
C22 C21 H21B 120.0 . . ?
Ni1 C22 H22 114.2 . . ?
Si1 C22 Ni1 113.80(17) . . ?
Si1 C22 H22 114.2 . . ?
C21 C22 Ni1 69.0(2) . . ?
C21 C22 Si1 123.4(3) . . ?
C21 C22 H22 114.2 . . ?
Si1 C23 H23A 109.5 . . ?
Si1 C23 H23B 109.5 . . ?
Si1 C23 H23C 109.5 . . ?
H23A C23 H23B 109.5 . . ?
H23A C23 H23C 109.5 . . ?
H23B C23 H23C 109.5 . . ?
Si1 C24 H24A 109.5 . . ?
Si1 C24 H24B 109.5 . . ?
Si1 C24 H24C 109.5 . . ?
H24A C24 H24B 109.5 . . ?
H24A C24 H24C 109.5 . . ?
H24B C24 H24C 109.5 . . ?
Si2 C25 H25A 109.5 . . ?
Si2 C25 H25B 109.5 . . ?
Si2 C25 H25C 109.5 . . ?
H25A C25 H25B 109.5 . . ?
H25A C25 H25C 109.5 . . ?
H25B C25 H25C 109.5 . . ?
Si2 C26 H26A 109.5 . . ?
Si2 C26 H26B 109.5 . . ?
Si2 C26 H26C 109.5 . . ?
H26A C26 H26B 109.5 . . ?
H26A C26 H26C 109.5 . . ?
H26B C26 H26C 109.5 . . ?
Ni1 C27 H27 115.2 . . ?
Si2 C27 Ni1 110.69(18) . . ?
Si2 C27 H27 115.2 . . ?
C28 C27 Ni1 68.82(19) . . ?
C28 C27 Si2 122.9(3) . . ?
C28 C27 H27 115.2 . . ?
Ni1 C28 H28A 109.4 . . ?
Ni1 C28 H28B 90.2 . . ?
C27 C28 Ni1 70.4(2) . . ?
C27 C28 H28A 120.0 . . ?
C27 C28 H28B 120.0 . . ?
H28A C28 H28B 120.0 . . ?

loop_
_geom_bond_atom_site_label_1
_geom_bond_atom_site_label_2
_geom_bond_distance
_geom_bond_site_symmetry_2
_geom_bond_publ_flag
Ni1 P1 2.1619(9) . ?
Ni1 C21 1.989(3) . ?
Ni1 C22 2.003(3) . ?
Ni1 C27 2.017(3) . ?
Ni1 C28 1.997(3) . ?
P1 C1 1.866(3) . ?
P1 C19 1.831(4) . ?
P1 C20 1.830(4) . ?
Si1 O1 1.642(2) . ?
Si1 C22 1.837(4) . ?
Si1 C23 1.853(4) . ?
Si1 C24 1.857(4) . ?
Si2 O1 1.649(2) . ?
Si2 C25 1.849(5) . ?
Si2 C26 1.866(4) . ?
Si2 C27 1.845(4) . ?
C1 C2 1.412(5) . ?
C1 C6 1.418(5) . ?
C2 C3 1.404(5) . ?
C2 C7 1.488(5) . ?
C3 H3 0.9300 . ?
C3 C4 1.374(5) . ?
C4 H4 0.9300 . ?
C4 C5 1.368(5) . ?
C5 H5 0.9300 . ?
C5 C6 1.399(5) . ?
C6 C13 1.484(5) . ?
C7 C8 1.399(5) . ?
C7 C12 1.386(5) . ?
C8 H8 0.9300 . ?
C8 C9 1.379(6) . ?
C9 H9 0.9300 . ?
C9 C10 1.379(6) . ?
C10 H10 0.9300 . ?
C10 C11 1.372(6) . ?
C11 H11 0.9300 . ?
C11 C12 1.374(6) . ?
C12 H12 0.9300 . ?
C13 C14 1.387(5) . ?
C13 C18 1.398(5) . ?
C14 H14 0.9300 . ?
C14 C15 1.381(6) . ?
C15 H15 0.9300 . ?
C15 C16 1.379(6) . ?
C16 H16 0.9300 . ?
C16 C17 1.367(6) . ?
C17 H17 0.9300 . ?
C17 C18 1.381(6) . ?
C18 H18 0.9300 . ?
C19 H19A 0.9600 . ?
C19 H19B 0.9600 . ?
C19 H19C 0.9600 . ?
C20 H20A 0.9600 . ?
C20 H20B 0.9600 . ?
C20 H20C 0.9600 . ?
C21 H21A 0.9300 . ?
C21 H21B 0.9300 . ?
C21 C22 1.394(5) . ?
C22 H22 0.9800 . ?
C23 H23A 0.9600 . ?
C23 H23B 0.9600 . ?
C23 H23C 0.9600 . ?
C24 H24A 0.9600 . ?
C24 H24B 0.9600 . ?
C24 H24C 0.9600 . ?
C25 H25A 0.9600 . ?
C25 H25B 0.9600 . ?
C25 H25C 0.9600 . ?
C26 H26A 0.9600 . ?
C26 H26B 0.9600 . ?
C26 H26C 0.9600 . ?
C27 H27 0.9800 . ?
C27 C28 1.399(5) . ?
C28 H28A 0.9300 . ?
C28 H28B 0.9300 . ?

loop_
_geom_torsion_atom_site_label_1
_geom_torsion_atom_site_label_2
_geom_torsion_atom_site_label_3
_geom_torsion_atom_site_label_4
_geom_torsion
_geom_torsion_site_symmetry_1
_geom_torsion_site_symmetry_2
_geom_torsion_site_symmetry_3
_geom_torsion_site_symmetry_4
_geom_torsion_publ_flag
Ni1 P1 C1 C2 -106.8(3) . . . . ?
Ni1 P1 C1 C6 73.8(3) . . . . ?
Ni1 C21 C22 Si1 -105.4(3) . . . . ?
P1 C1 C2 C3 -175.5(2) . . . . ?
P1 C1 C2 C7 5.8(5) . . . . ?
P1 C1 C6 C5 175.5(2) . . . . ?
P1 C1 C6 C13 -5.2(4) . . . . ?
Si2 C27 C28 Ni1 101.6(3) . . . . ?
O1 Si1 C22 Ni1 50.7(2) . . . . ?
O1 Si1 C22 C21 130.4(3) . . . . ?
O1 Si2 C27 Ni1 -57.2(2) . . . . ?
O1 Si2 C27 C28 -134.7(3) . . . . ?
C1 C2 C3 C4 -1.5(5) . . . . ?
C1 C2 C7 C8 -99.2(4) . . . . ?
C1 C2 C7 C12 86.2(4) . . . . ?
C1 C6 C13 C14 -68.6(5) . . . . ?
C1 C6 C13 C18 116.7(4) . . . . ?
C2 C1 C6 C5 -4.0(5) . . . . ?
C2 C1 C6 C13 175.3(3) . . . . ?
C2 C3 C4 C5 -1.0(5) . . . . ?
C2 C7 C8 C9 -177.8(3) . . . . ?
C2 C7 C12 C11 179.2(4) . . . . ?
C3 C2 C7 C8 82.1(4) . . . . ?
C3 C2 C7 C12 -92.5(4) . . . . ?
C3 C4 C5 C6 0.9(5) . . . . ?
C4 C5 C6 C1 1.6(5) . . . . ?
C4 C5 C6 C13 -177.7(3) . . . . ?
C5 C6 C13 C14 110.7(4) . . . . ?
C5 C6 C13 C18 -64.0(5) . . . . ?
C6 C1 C2 C3 3.9(5) . . . . ?
C6 C1 C2 C7 -174.7(3) . . . . ?
C6 C13 C14 C15 -176.7(4) . . . . ?
C6 C13 C18 C17 177.1(4) . . . . ?
C7 C2 C3 C4 177.3(3) . . . . ?
C7 C8 C9 C10 -0.3(6) . . . . ?
C8 C7 C12 C11 4.5(5) . . . . ?
C8 C9 C10 C11 2.6(7) . . . . ?
C9 C10 C11 C12 -1.3(8) . . . . ?
C10 C11 C12 C7 -2.3(7) . . . . ?
C12 C7 C8 C9 -3.1(5) . . . . ?
C13 C14 C15 C16 0.1(6) . . . . ?
C14 C13 C18 C17 2.2(6) . . . . ?
C14 C15 C16 C17 1.2(7) . . . . ?
C15 C16 C17 C18 -0.8(7) . . . . ?
C16 C17 C18 C13 -0.9(7) . . . . ?
C18 C13 C14 C15 -1.8(6) . . . . ?
C19 P1 C1 C2 16.2(3) . . . . ?
C19 P1 C1 C6 -163.2(3) . . . . ?
C20 P1 C1 C2 118.4(3) . . . . ?
C20 P1 C1 C6 -61.0(3) . . . . ?
C22 Si1 O1 Si2 -37.0(3) . . . . ?
C23 Si1 O1 Si2 84.0(3) . . . . ?
C23 Si1 C22 Ni1 -70.1(2) . . . . ?
C23 Si1 C22 C21 9.7(3) . . . . ?
C24 Si1 O1 Si2 -156.8(2) . . . . ?
C24 Si1 C22 Ni1 168.13(19) . . . . ?
C24 Si1 C22 C21 -112.1(3) . . . . ?
C25 Si2 O1 Si1 -79.9(3) . . . . ?
C25 Si2 C27 Ni1 63.8(2) . . . . ?
C25 Si2 C27 C28 -13.7(3) . . . . ?
C26 Si2 O1 Si1 162.8(2) . . . . ?
C26 Si2 C27 Ni1 -174.38(18) . . . . ?
C26 Si2 C27 C28 108.1(3) . . . . ?
C27 Si2 O1 Si1 40.9(3) . . . . ?
